data_7102617
loop_
_publ_author_name
'Carmichael, Duncan'
'Klankermayer, Jurgen'
'Ricard, Louis'
'Seeboth, Nicolas'

_publ_section_title
;
 Synthesis and resolution of the planar chirality of
 ester-functionalised phospharuthenocenes.
;
_journal_issue 9
_journal_name_full 'Chemical communications (Cambridge, England)'
_journal_page_first 1144
_journal_page_last 1145
_journal_paper_doi 10.1039/b401088d
_journal_year 2004
_chemical_formula_sum 'C27 H41 O2 P Ru'
_chemical_formula_weight 529.64
_chemical_name_systematic
;
?
;
_space_group_IT_number 19
_symmetry_cell_setting orthorhombic
_symmetry_space_group_name_Hall 'P 2ac 2ab'
_symmetry_space_group_name_H-M 'P 21 21 21'
_atom_sites_solution_hydrogens geom
_atom_sites_solution_primary direct
_atom_sites_solution_secondary difmap
_audit_creation_method SHELXL-97
_cell_angle_alpha 90.00
_cell_angle_beta 90.00
_cell_angle_gamma 90.00
_cell_formula_units_Z 4
_cell_length_a 9.1310(10)
_cell_length_b 21.5780(10)
_cell_length_c 13.2830(10)
_cell_measurement_reflns_used 251
_cell_measurement_temperature 150.0(10)
_cell_measurement_theta_max 20.0
_cell_measurement_theta_min 3.0
_cell_volume 2617.1(4)
_computing_structure_refinement 'SHELXL-97 (Sheldrick, 1997)'
_computing_structure_solution 'SHELXS-97 (Sheldrick, 1990)'
_diffrn_ambient_temperature 150.0(10)
_diffrn_measured_fraction_theta_full 0.997
_diffrn_measured_fraction_theta_max 0.997
_diffrn_measurement_device_type KappaCCD
_diffrn_measurement_method 'phi and omega scans'
_diffrn_radiation_monochromator graphite
_diffrn_radiation_source 'fine-focus sealed tube'
_diffrn_radiation_type MoK\a
_diffrn_radiation_wavelength 0.71069
_diffrn_reflns_av_R_equivalents 0.0251
_diffrn_reflns_av_sigmaI/netI 0.0482
_diffrn_reflns_limit_h_max 12
_diffrn_reflns_limit_h_min -12
_diffrn_reflns_limit_k_max 22
_diffrn_reflns_limit_k_min -30
_diffrn_reflns_limit_l_max 18
_diffrn_reflns_limit_l_min -18
_diffrn_reflns_number 13862
_diffrn_reflns_theta_full 29.94
_diffrn_reflns_theta_max 29.94
_diffrn_reflns_theta_min 3.78
_exptl_absorpt_coefficient_mu 0.680
_exptl_absorpt_correction_T_max 0.8931
_exptl_absorpt_correction_T_min 0.8538
_exptl_absorpt_correction_type multi-scan
_exptl_crystal_colour 'pale yellow'
_exptl_crystal_density_diffrn 1.344
_exptl_crystal_density_method 'not measured'
_exptl_crystal_description plate
_exptl_crystal_F_000 1112
_exptl_crystal_size_max 0.24
_exptl_crystal_size_mid 0.20
_exptl_crystal_size_min 0.17
_refine_diff_density_max 1.293
_refine_diff_density_min -1.029
_refine_diff_density_rms 0.082
_refine_ls_abs_structure_details 'Flack H D (1983), Acta Cryst. A39, 876-881'
_refine_ls_abs_structure_Flack -0.06(2)
_refine_ls_extinction_method none
_refine_ls_goodness_of_fit_ref 1.042
_refine_ls_hydrogen_treatment mixed
_refine_ls_matrix_type full
_refine_ls_number_parameters 290
_refine_ls_number_reflns 7586
_refine_ls_number_restraints 0
_refine_ls_restrained_S_all 1.042
_refine_ls_R_factor_all 0.0467
_refine_ls_R_factor_gt 0.0379
_refine_ls_shift/su_max 0.001
_refine_ls_shift/su_mean 0.000
_refine_ls_structure_factor_coef Fsqd
_refine_ls_weighting_details 'calc w=1/[\s^2^(Fo^2^)+(0.0521P)^2^+0.0000P] where P=(Fo^2^+2Fc^2^)/3'
_refine_ls_weighting_scheme calc
_refine_ls_wR_factor_gt 0.0873
_refine_ls_wR_factor_ref 0.0918
_reflns_number_gt 6650
_reflns_number_total 7586
_reflns_threshold_expression >2sigma(I)
_cod_data_source_file b401088d.txt
_cod_data_source_block rupo2ph
_cod_depositor_comments
;
The following automatic conversions were performed:
'_symmetry_cell_setting' value 'Orthorhombic' changed to 'orthorhombic'
according to '/home/saulius/struct/CIF-dictionaries/cif_core.dic'
dictionary named 'cif_core.dic' version 2.4.1 from 2010-06-29.

Automatic conversion script
Id: cif_fix_enum 1527 2010-12-29 10:47:43Z saulius 
;
_cod_original_sg_symbol_H-M 'P212121     '
_cod_database_code 7102617

loop_
_symmetry_equiv_pos_as_xyz
'x, y, z'
'-x+1/2, -y, z+1/2'
'x+1/2, -y+1/2, -z'
'-x, y+1/2, -z+1/2'

loop_
_atom_site_label
_atom_site_type_symbol
_atom_site_fract_x
_atom_site_fract_y
_atom_site_fract_z
_atom_site_U_iso_or_equiv
_atom_site_adp_type
_atom_site_occupancy
_atom_site_symmetry_multiplicity
_atom_site_calc_flag
_atom_site_refinement_flags
Ru1 Ru -0.10573(2) -0.053345(8) 0.416483(15) 0.02304(6) Uani 1 1 d .
P1 P -0.20614(7) 0.05010(3) 0.42194(5) 0.02593(13) Uani 1 1 d .
O1 O 0.0727(2) 0.02305(9) 0.65088(17) 0.0387(5) Uani 1 1 d .
O2 O 0.0324(2) 0.10077(8) 0.54110(15) 0.0287(4) Uani 1 1 d .
C1 C -0.3289(3) -0.01355(12) 0.4191(3) 0.0303(6) Uani 1 1 d .
H1 H -0.3997 -0.0188 0.3673 0.036 Uiso 1 1 calc R
C2 C -0.3138(3) -0.05570(13) 0.4993(2) 0.0289(5) Uani 1 1 d .
C3 C -0.1975(3) -0.03895(11) 0.5670(2) 0.0275(6) Uani 1 1 d .
C4 C -0.1273(3) 0.01711(12) 0.5340(2) 0.0253(5) Uani 1 1 d .
C5 C 0.0020(3) 0.04481(10) 0.5832(2) 0.0265(5) Uani 1 1 d .
C6 C 0.1566(3) 0.13548(11) 0.5811(2) 0.0300(5) Uani 1 1 d .
H6 H 0.2398 0.1065 0.5952 0.036 Uiso 1 1 calc R
C7 C 0.1097(4) 0.16673(13) 0.6776(2) 0.0370(6) Uani 1 1 d .
H7A H 0.0881 0.1347 0.7289 0.044 Uiso 1 1 calc R
H7B H 0.0188 0.1905 0.6652 0.044 Uiso 1 1 calc R
C8 C 0.2272(4) 0.21020(13) 0.7180(3) 0.0466(9) Uani 1 1 d .
H8 H 0.3160 0.1850 0.7342 0.056 Uiso 1 1 calc R
C9 C 0.2685(4) 0.25708(14) 0.6384(3) 0.0490(9) Uani 1 1 d .
H9A H 0.3490 0.2835 0.6640 0.059 Uiso 1 1 calc R
H9B H 0.1834 0.2841 0.6239 0.059 Uiso 1 1 calc R
C10 C 0.3172(4) 0.22516(15) 0.5414(3) 0.0482(9) Uani 1 1 d .
H10A H 0.4079 0.2014 0.5548 0.058 Uiso 1 1 calc R
H10B H 0.3400 0.2571 0.4903 0.058 Uiso 1 1 calc R
C11 C 0.2006(3) 0.18128(13) 0.4991(3) 0.0344(7) Uani 1 1 d .
H11 H 0.1122 0.2071 0.4840 0.041 Uiso 1 1 calc R
C12 C -0.0715(3) -0.11110(12) 0.2834(2) 0.0305(6) Uani 1 1 d .
C13 C -0.0479(3) -0.14744(12) 0.3720(2) 0.0293(6) Uani 1 1 d .
C14 C 0.0711(3) -0.12032(12) 0.4270(2) 0.0294(6) Uani 1 1 d .
C15 C 0.1208(3) -0.06782(12) 0.3717(2) 0.0301(6) Uani 1 1 d .
C16 C 0.0327(3) -0.06184(12) 0.2833(2) 0.0304(6) Uani 1 1 d .
C17 C -0.1799(4) -0.12439(15) 0.2018(3) 0.0421(7) Uani 1 1 d .
H17A H -0.2080 -0.0856 0.1687 0.063 Uiso 1 1 calc R
H17B H -0.2670 -0.1439 0.2310 0.063 Uiso 1 1 calc R
H17C H -0.1360 -0.1524 0.1523 0.063 Uiso 1 1 calc R
C18 C -0.1257(4) -0.20572(13) 0.3994(3) 0.0426(7) Uani 1 1 d .
H18A H -0.0762 -0.2411 0.3681 0.064 Uiso 1 1 calc R
H18B H -0.2272 -0.2037 0.3752 0.064 Uiso 1 1 calc R
H18C H -0.1251 -0.2107 0.4727 0.064 Uiso 1 1 calc R
C19 C 0.1364(4) -0.14436(15) 0.5232(2) 0.0424(8) Uani 1 1 d .
H19A H 0.2230 -0.1694 0.5079 0.064 Uiso 1 1 calc R
H19B H 0.0641 -0.1699 0.5583 0.064 Uiso 1 1 calc R
H19C H 0.1647 -0.1094 0.5661 0.064 Uiso 1 1 calc R
C20 C 0.2505(3) -0.02760(15) 0.3978(3) 0.0443(9) Uani 1 1 d .
H20A H 0.2606 -0.0250 0.4712 0.066 Uiso 1 1 calc R
H20B H 0.2357 0.0140 0.3701 0.066 Uiso 1 1 calc R
H20C H 0.3396 -0.0457 0.3692 0.066 Uiso 1 1 calc R
C21 C 0.0528(4) -0.01370(14) 0.2015(3) 0.0404(7) Uani 1 1 d .
H21A H 0.1336 -0.0261 0.1575 0.061 Uiso 1 1 calc R
H21B H 0.0752 0.0265 0.2323 0.061 Uiso 1 1 calc R
H21C H -0.0375 -0.0103 0.1618 0.061 Uiso 1 1 calc R
C22 C -0.4119(3) -0.11134(13) 0.5141(3) 0.0397(7) Uani 1 1 d .
H22A H -0.4912 -0.1006 0.5605 0.060 Uiso 1 1 calc R
H22B H -0.3545 -0.1456 0.5422 0.060 Uiso 1 1 calc R
H22C H -0.4535 -0.1238 0.4491 0.060 Uiso 1 1 calc R
C23 C -0.1629(4) -0.07328(13) 0.6618(2) 0.0367(7) Uani 1 1 d .
H23A H -0.2174 -0.0549 0.7179 0.055 Uiso 1 1 calc R
H23B H -0.0577 -0.0706 0.6757 0.055 Uiso 1 1 calc R
H23C H -0.1911 -0.1169 0.6542 0.055 Uiso 1 1 calc R
C24 C 0.2445(3) 0.14950(14) 0.4002(3) 0.0429(8) Uani 1 1 d .
H24 H 0.1731 0.1151 0.3882 0.052 Uiso 1 1 calc R
C25 C 0.2324(5) 0.1939(2) 0.3109(3) 0.0650(12) Uani 1 1 d .
H25A H 0.1334 0.2114 0.3083 0.097 Uiso 1 1 calc R
H25B H 0.2521 0.1714 0.2483 0.097 Uiso 1 1 calc R
H25C H 0.3039 0.2275 0.3187 0.097 Uiso 1 1 calc R
C26 C 0.3969(4) 0.12056(15) 0.4038(3) 0.0537(9) Uani 1 1 d .
H26A H 0.4705 0.1533 0.4110 0.080 Uiso 1 1 calc R
H26B H 0.4145 0.0975 0.3415 0.080 Uiso 1 1 calc R
H26C H 0.4034 0.0923 0.4614 0.080 Uiso 1 1 calc R
C27 C 0.1759(5) 0.24172(18) 0.8150(3) 0.0653(12) Uani 1 1 d .
H27A H 0.2567 0.2658 0.8439 0.098 Uiso 1 1 calc R
H27B H 0.1445 0.2101 0.8633 0.098 Uiso 1 1 calc R
H27C H 0.0937 0.2694 0.7998 0.098 Uiso 1 1 calc R

loop_
_atom_site_aniso_label
_atom_site_aniso_U_11
_atom_site_aniso_U_22
_atom_site_aniso_U_33
_atom_site_aniso_U_23
_atom_site_aniso_U_13
_atom_site_aniso_U_12
Ru1 0.02147(9) 0.02445(9) 0.02318(10) -0.00133(8) -0.00111(8) 0.00148(8)
P1 0.0243(3) 0.0264(3) 0.0271(3) -0.0005(3) -0.0022(3) 0.0030(2)
O1 0.0412(13) 0.0328(10) 0.0419(12) 0.0062(9) -0.0169(10) -0.0070(9)
O2 0.0276(10) 0.0270(9) 0.0316(10) 0.0025(8) -0.0047(8) -0.0054(7)
C1 0.0209(11) 0.0335(12) 0.0363(15) -0.0074(13) -0.0064(13) 0.0058(10)
C2 0.0221(11) 0.0315(12) 0.0331(14) -0.0027(12) 0.0041(10) 0.0010(12)
C3 0.0258(12) 0.0287(12) 0.0281(15) -0.0037(10) 0.0046(11) -0.0006(9)
C4 0.0251(13) 0.0264(11) 0.0245(13) -0.0035(10) 0.0013(10) 0.0007(9)
C5 0.0274(11) 0.0258(11) 0.0264(12) -0.0006(12) 0.0033(11) 0.0015(9)
C6 0.0238(11) 0.0252(11) 0.0409(15) 0.0006(13) -0.0073(13) -0.0003(9)
C7 0.0387(15) 0.0304(13) 0.0419(17) -0.0031(12) -0.0090(15) 0.0007(13)
C8 0.0486(19) 0.0294(14) 0.062(2) -0.0081(15) -0.0238(17) 0.0061(13)
C9 0.0404(18) 0.0288(14) 0.078(3) -0.0033(17) -0.0186(18) -0.0025(13)
C10 0.0355(16) 0.0337(15) 0.075(3) 0.0028(16) -0.0011(17) -0.0045(13)
C11 0.0258(14) 0.0260(13) 0.0515(19) 0.0040(12) 0.0018(13) -0.0013(11)
C12 0.0329(15) 0.0316(13) 0.0270(14) -0.0047(11) -0.0015(11) 0.0060(11)
C13 0.0362(14) 0.0232(12) 0.0285(14) -0.0038(11) 0.0026(12) 0.0029(10)
C14 0.0266(12) 0.0312(12) 0.0304(15) -0.0020(11) -0.0007(11) 0.0111(9)
C15 0.0228(13) 0.0330(13) 0.0347(15) -0.0046(11) 0.0034(11) 0.0060(10)
C16 0.0279(13) 0.0318(14) 0.0317(14) 0.0017(12) 0.0093(11) 0.0095(11)
C17 0.0453(18) 0.0468(17) 0.0343(17) -0.0069(14) -0.0085(14) 0.0059(15)
C18 0.055(2) 0.0292(13) 0.0436(19) -0.0036(12) 0.0007(16) -0.0033(13)
C19 0.0438(19) 0.0473(17) 0.0361(17) 0.0009(14) -0.0068(14) 0.0128(14)
C20 0.0258(14) 0.0440(16) 0.063(3) -0.0035(16) -0.0034(15) 0.0016(12)
C21 0.0397(16) 0.0414(16) 0.0402(18) 0.0091(14) 0.0124(14) 0.0117(13)
C22 0.0292(15) 0.0392(15) 0.0506(19) -0.0047(14) 0.0006(14) -0.0086(12)
C23 0.0462(17) 0.0325(13) 0.0314(16) 0.0027(11) 0.0057(14) -0.0047(13)
C24 0.0402(16) 0.0342(14) 0.054(2) 0.0052(15) 0.0133(16) -0.0016(12)
C25 0.082(3) 0.057(2) 0.056(2) 0.016(2) 0.022(2) 0.005(2)
C26 0.0372(16) 0.0441(16) 0.080(3) 0.0012(17) 0.017(2) 0.0007(14)
C27 0.084(3) 0.049(2) 0.062(3) -0.0198(18) -0.025(2) -0.002(2)

loop_
_atom_type_symbol
_atom_type_description
_atom_type_scat_dispersion_real
_atom_type_scat_dispersion_imag
_atom_type_scat_source
C C 0.0033 0.0016 'International Tables Vol C Tables 4.2.6.8 and 6.1.1.4'
H H 0.0000 0.0000 'International Tables Vol C Tables 4.2.6.8 and 6.1.1.4'
O O 0.0106 0.0060 'International Tables Vol C Tables 4.2.6.8 and 6.1.1.4'
P P 0.1023 0.0942 'International Tables Vol C Tables 4.2.6.8 and 6.1.1.4'
Ru Ru -1.2594 0.8363 'International Tables Vol C Tables 4.2.6.8 and 6.1.1.4'

loop_
_geom_angle_atom_site_label_1
_geom_angle_atom_site_label_2
_geom_angle_atom_site_label_3
_geom_angle
C14 Ru1 C15 38.26(10)
C14 Ru1 C13 38.43(10)
C15 Ru1 C13 63.97(10)
C14 Ru1 C16 64.17(10)
C15 Ru1 C16 38.23(11)
C13 Ru1 C16 63.99(10)
C14 Ru1 C12 64.19(10)
C15 Ru1 C12 63.86(10)
C13 Ru1 C12 38.26(10)
C16 Ru1 C12 38.09(10)
C14 Ru1 C4 119.03(10)
C15 Ru1 C4 112.47(10)
C13 Ru1 C4 149.62(10)
C16 Ru1 C4 133.59(10)
C12 Ru1 C4 170.49(10)
C14 Ru1 C3 108.77(11)
C15 Ru1 C3 129.44(11)
C13 Ru1 C3 118.19(10)
C16 Ru1 C3 166.88(10)
C12 Ru1 C3 150.96(10)
C4 Ru1 C3 38.32(9)
C14 Ru1 C2 126.58(11)
C15 Ru1 C2 163.06(11)
C13 Ru1 C2 108.92(11)
C16 Ru1 C2 154.94(11)
C12 Ru1 C2 121.14(10)
C4 Ru1 C2 65.12(10)
C3 Ru1 C2 38.18(10)
C14 Ru1 C1 160.47(10)
C15 Ru1 C1 159.48(11)
C13 Ru1 C1 126.15(11)
C16 Ru1 C1 125.49(12)
C12 Ru1 C1 111.58(11)
C4 Ru1 C1 68.53(10)
C3 Ru1 C1 64.91(11)
C2 Ru1 C1 37.20(11)
C14 Ru1 P1 153.63(7)
C15 Ru1 P1 120.15(7)
C13 Ru1 P1 164.08(8)
C16 Ru1 P1 108.81(7)
C12 Ru1 P1 127.33(7)
C4 Ru1 P1 45.67(7)
C3 Ru1 P1 72.27(7)
C2 Ru1 P1 71.19(7)
C1 Ru1 P1 44.81(7)
C1 P1 C4 87.83(14)
C1 P1 Ru1 61.53(8)
C4 P1 Ru1 60.51(8)
C5 O2 C6 117.8(2)
C2 C1 P1 115.1(2)
C2 C1 Ru1 70.91(14)
P1 C1 Ru1 73.66(9)
C1 C2 C3 112.5(2)
C1 C2 C22 123.7(3)
C3 C2 C22 123.8(3)
C1 C2 Ru1 71.88(15)
C3 C2 Ru1 70.66(15)
C22 C2 Ru1 126.6(2)
C2 C3 C4 110.5(2)
C2 C3 C23 123.8(2)
C4 C3 C23 125.5(2)
C2 C3 Ru1 71.16(15)
C4 C3 Ru1 70.68(15)
C23 C3 Ru1 128.19(19)
C3 C4 C5 124.2(2)
C3 C4 P1 114.1(2)
C5 C4 P1 121.6(2)
C3 C4 Ru1 70.99(15)
C5 C4 Ru1 121.60(18)
P1 C4 Ru1 73.82(10)
O1 C5 O2 123.0(2)
O1 C5 C4 127.0(2)
O2 C5 C4 110.0(2)
O2 C6 C7 108.4(2)
O2 C6 C11 106.2(2)
C7 C6 C11 113.1(2)
C6 C7 C8 111.9(3)
C9 C8 C7 110.1(3)
C9 C8 C27 111.6(3)
C7 C8 C27 110.7(3)
C8 C9 C10 111.2(3)
C9 C10 C11 112.6(3)
C6 C11 C10 108.9(3)
C6 C11 C24 113.0(2)
C10 C11 C24 114.0(3)
C16 C12 C13 108.0(3)
C16 C12 C17 125.7(3)
C13 C12 C17 126.2(3)
C16 C12 Ru1 70.88(16)
C13 C12 Ru1 70.61(15)
C17 C12 Ru1 126.9(2)
C12 C13 C14 107.9(2)
C12 C13 C18 126.3(3)
C14 C13 C18 125.6(3)
C12 C13 Ru1 71.13(15)
C14 C13 Ru1 70.45(14)
C18 C13 Ru1 127.2(2)
C15 C14 C13 107.8(2)
C15 C14 C19 125.9(3)
C13 C14 C19 126.3(3)
C15 C14 Ru1 71.08(14)
C13 C14 Ru1 71.12(14)
C19 C14 Ru1 125.3(2)
C14 C15 C16 108.4(2)
C14 C15 C20 126.2(3)
C16 C15 C20 125.3(3)
C14 C15 Ru1 70.66(15)
C16 C15 Ru1 71.20(15)
C20 C15 Ru1 126.9(2)
C12 C16 C15 107.9(2)
C12 C16 C21 126.4(3)
C15 C16 C21 125.6(3)
C12 C16 Ru1 71.02(16)
C15 C16 Ru1 70.57(16)
C21 C16 Ru1 126.50(18)
C26 C24 C25 110.2(3)
C26 C24 C11 113.3(3)
C25 C24 C11 111.4(3)

loop_
_geom_bond_atom_site_label_1
_geom_bond_atom_site_label_2
_geom_bond_distance
Ru1 C14 2.171(2)
Ru1 C15 2.176(3)
Ru1 C13 2.180(3)
Ru1 C16 2.185(3)
Ru1 C12 2.187(3)
Ru1 C4 2.188(3)
Ru1 C3 2.192(3)
Ru1 C2 2.199(3)
Ru1 C1 2.212(2)
Ru1 P1 2.4142(7)
P1 C1 1.773(3)
P1 C4 1.798(3)
O1 C5 1.201(3)
O2 C5 1.360(3)
O2 C6 1.458(3)
C1 C2 1.407(4)
C2 C3 1.436(4)
C2 C22 1.511(4)
C3 C4 1.438(4)
C3 C23 1.494(4)
C4 C5 1.475(4)
C6 C7 1.512(4)
C6 C11 1.525(4)
C7 C8 1.521(4)
C8 C9 1.512(5)
C8 C27 1.531(5)
C9 C10 1.528(5)
C10 C11 1.530(4)
C11 C24 1.536(5)
C12 C16 1.427(4)
C12 C13 1.431(4)
C12 C17 1.493(4)
C13 C14 1.432(4)
C13 C18 1.490(4)
C14 C15 1.425(4)
C14 C19 1.501(4)
C15 C16 1.428(4)
C15 C20 1.508(4)
C16 C21 1.515(4)
C24 C26 1.525(4)
C24 C25 1.529(5)
